data_8107560
loop_
_publ_author_name
'Paul, Pradip'
'Yasmin, Sabina'
'Rabi, Saswata'
'Rahman, Ismail M. M.'
'Tiekink, Edward R. T.'
'Roy, Tapashi Ghosh'

_publ_section_title
;
 Crystal structure of
 rac-1,8-bis(2-carbamoylethyl)-5,5,7,12,12,14-hexamethyl-1,4,8,11-tetraazacyclotetradecane,
 C22H46N6O2
;
_journal_issue 4
_journal_name_full 'Zeitschrift f\"ur Kristallographie - New Crystal Structures'
_journal_page_first 779
_journal_page_last 781
_journal_paper_doi 10.1515/ncrs-2023-0205
_journal_volume 238
_journal_year 2023
_chemical_formula_moiety 'C22 H46 N6 O2'
_chemical_formula_sum 'C22 H46 N6 O2'
_chemical_formula_weight 426.65
_space_group_crystal_system triclinic
_space_group_IT_number 2
_space_group_name_Hall '-P 1'
_space_group_name_H-M_alt 'P -1'
_atom_sites_solution_hydrogens mixed
_atom_sites_solution_primary direct
_atom_sites_solution_secondary difmap
_cell_angle_alpha 67.899(3)
_cell_angle_beta 71.106(3)
_cell_angle_gamma 63.774(4)
_cell_formula_units_Z 1
_cell_length_a 8.5777(3)
_cell_length_b 9.0205(4)
_cell_length_c 9.9270(3)
_cell_measurement_reflns_used 7078
_cell_measurement_temperature 298(2)
_cell_measurement_theta_max 76.2790
_cell_measurement_theta_min 4.8700
_cell_volume 626.83(5)
_computing_cell_refinement 'CrysAlisPro [1]'
_computing_data_collection 'CrysAlisPro [1]'
_computing_data_reduction 'CrysAlisPro [1]'
_computing_molecular_graphics 'ORTEP-3 for Windows [4]'
_computing_publication_material 'SHELXL-2018/3 [3]'
_computing_structure_refinement 'SHELXL-2018/3 [3]'
_computing_structure_solution 'SHELXT 2014/5 [2]'
_diffrn_ambient_environment N~2~
_diffrn_ambient_temperature 298(2)
_diffrn_detector 'CCD plate'
_diffrn_detector_area_resol_mean 5.2558
_diffrn_detector_type AtlasS2
_diffrn_measured_fraction_theta_full 1.000
_diffrn_measured_fraction_theta_max 1.000
_diffrn_measurement_device 'four-circle diffractometer'
_diffrn_measurement_device_type 'XtaLAB Synergy, Dualflex, AtlasS2'
_diffrn_measurement_method '\w scans'
_diffrn_radiation_type CuK\a
_diffrn_radiation_wavelength 1.54184
_diffrn_reflns_av_R_equivalents 0.0350
_diffrn_reflns_av_unetI/netI 0.0184
_diffrn_reflns_Laue_measured_fraction_full 1.000
_diffrn_reflns_Laue_measured_fraction_max 1.000
_diffrn_reflns_limit_h_max 10
_diffrn_reflns_limit_h_min -8
_diffrn_reflns_limit_k_max 10
_diffrn_reflns_limit_k_min -10
_diffrn_reflns_limit_l_max 11
_diffrn_reflns_limit_l_min -11
_diffrn_reflns_number 15023
_diffrn_reflns_point_group_measured_fraction_full 1.000
_diffrn_reflns_point_group_measured_fraction_max 1.000
_diffrn_reflns_theta_full 67.067
_diffrn_reflns_theta_max 67.067
_diffrn_reflns_theta_min 4.897
_exptl_absorpt_coefficient_mu 0.583
_exptl_absorpt_correction_T_max 1.000
_exptl_absorpt_correction_T_min 0.927
_exptl_absorpt_correction_type gaussian
_exptl_absorpt_process_details
;
CrysAlisPro [1]
;
_exptl_crystal_colour colourless
_exptl_crystal_density_diffrn 1.130
_exptl_crystal_description prism
_exptl_crystal_F_000 236
_exptl_crystal_size_max 0.104
_exptl_crystal_size_mid 0.081
_exptl_crystal_size_min 0.033
_refine_diff_density_max 0.170
_refine_diff_density_min -0.154
_refine_diff_density_rms 0.031
_refine_ls_extinction_coef .
_refine_ls_extinction_method none
_refine_ls_goodness_of_fit_ref 1.039
_refine_ls_hydrogen_treatment mixed
_refine_ls_matrix_type full
_refine_ls_number_parameters 148
_refine_ls_number_reflns 2230
_refine_ls_number_restraints 3
_refine_ls_restrained_S_all 1.039
_refine_ls_R_factor_all 0.0466
_refine_ls_R_factor_gt 0.0400
_refine_ls_shift/su_max 0.000
_refine_ls_shift/su_mean 0.000
_refine_ls_structure_factor_coef Fsqd
_refine_ls_weighting_details 'w=1/[\s^2^(Fo^2^)+(0.0616P)^2^+0.1179P] where P=(Fo^2^+2Fc^2^)/3'
_refine_ls_weighting_scheme calc
_refine_ls_wR_factor_gt 0.1097
_refine_ls_wR_factor_ref 0.1162
_reflns_Friedel_coverage 0.000
_reflns_Friedel_fraction_full .
_reflns_Friedel_fraction_max .
_reflns_number_gt 1922
_reflns_number_total 2230
_reflns_threshold_expression 'I > 2\s(I)'
_cod_data_source_file suppl_j_ncrs-2023-0205_suppl_001.cif
_cod_data_source_block shelx
_cod_database_code 8107560
_shelx_space_group_comment
;
The symmetry employed for this shelxl refinement is uniquely defined
by the following loop, which should always be used as a source of
symmetry information in preference to the above space-group names.
They are only intended as comments.
;
_shelx_estimated_absorpt_t_min 0.942
_shelx_estimated_absorpt_t_max 0.981

loop_
_space_group_symop_operation_xyz
'x, y, z'
'-x, -y, -z'

loop_
_atom_site_label
_atom_site_type_symbol
_atom_site_fract_x
_atom_site_fract_y
_atom_site_fract_z
_atom_site_U_iso_or_equiv
_atom_site_adp_type
_atom_site_occupancy
_atom_site_site_symmetry_order
_atom_site_calc_flag
_atom_site_refinement_flags_posn
_atom_site_refinement_flags_adp
_atom_site_refinement_flags_occupancy
_atom_site_disorder_assembly
_atom_site_disorder_group
O1 O 0.97133(18) 0.4285(2) 0.70510(14) 0.0890(5) Uani 1 1 d . . . . .
N1 N 0.50316(13) 0.32964(13) 0.75915(12) 0.0365(3) Uani 1 1 d . . . . .
N2 N 0.39251(15) 0.68935(14) 0.54783(12) 0.0394(3) Uani 1 1 d D . . . .
H1N H 0.4755(16) 0.5899(14) 0.5671(17) 0.047 Uiso 1 1 d D U . . .
N3 N 0.85728(17) 0.3777(2) 0.56063(14) 0.0568(4) Uani 1 1 d D . . . .
H2N H 0.782(2) 0.344(2) 0.551(2) 0.068 Uiso 1 1 d D U . . .
H3N H 0.913(2) 0.433(2) 0.4831(15) 0.068 Uiso 1 1 d D U . . .
C1 C 0.37289(16) 0.42064(17) 0.87007(14) 0.0387(3) Uani 1 1 d . . . . .
H1 H 0.440666 0.446194 0.915466 0.046 Uiso 1 1 calc R U . . .
C2 C 0.23948(17) 0.59343(18) 0.80078(15) 0.0438(3) Uani 1 1 d . . . . .
H2A H 0.155085 0.639294 0.881117 0.053 Uiso 1 1 calc R U . . .
H2B H 0.174679 0.570573 0.751718 0.053 Uiso 1 1 calc R U . . .
C3 C 0.30465(19) 0.73626(17) 0.68944(15) 0.0445(3) Uani 1 1 d . . . . .
C4 C 0.4224(2) 0.25550(19) 0.70363(15) 0.0464(3) Uani 1 1 d . . . . .
H4A H 0.310689 0.342395 0.678089 0.056 Uiso 1 1 calc R U . . .
H4B H 0.396483 0.161473 0.783121 0.056 Uiso 1 1 calc R U . . .
C5 C 0.5342(2) 0.18897(19) 0.56970(16) 0.0509(4) Uani 1 1 d . . . . .
H5A H 0.630633 0.082750 0.601034 0.061 Uiso 1 1 calc R U . . .
H5B H 0.461984 0.163173 0.530500 0.061 Uiso 1 1 calc R U . . .
C6 C 0.2721(2) 0.3150(2) 0.99730(17) 0.0579(4) Uani 1 1 d . . . . .
H6A H 0.189897 0.301727 0.960338 0.087 Uiso 1 1 calc R U . . .
H6B H 0.208822 0.373588 1.073147 0.087 Uiso 1 1 calc R U . . .
H6C H 0.354613 0.203919 1.037814 0.087 Uiso 1 1 calc R U . . .
C7 C 0.4285(3) 0.7647(2) 0.75189(17) 0.0619(5) Uani 1 1 d . . . . .
H7A H 0.538411 0.668205 0.754716 0.093 Uiso 1 1 calc R U . . .
H7B H 0.373827 0.776489 0.850242 0.093 Uiso 1 1 calc R U . . .
H7C H 0.450390 0.867332 0.689708 0.093 Uiso 1 1 calc R U . . .
C8 C 0.1409(3) 0.9006(2) 0.6629(2) 0.0830(6) Uani 1 1 d . . . . .
H8A H 0.176794 0.993177 0.593749 0.124 Uiso 1 1 calc R U . . .
H8B H 0.079227 0.928983 0.754833 0.124 Uiso 1 1 calc R U . . .
H8C H 0.064088 0.882824 0.623443 0.124 Uiso 1 1 calc R U . . .
C9 C 0.66221(19) 0.19921(17) 0.81635(16) 0.0466(3) Uani 1 1 d . . . . .
H9A H 0.728155 0.124876 0.751277 0.056 Uiso 1 1 calc R U . . .
H9B H 0.626415 0.129018 0.913104 0.056 Uiso 1 1 calc R U . . .
C10 C 0.78344(18) 0.2726(2) 0.82988(16) 0.0492(4) Uani 1 1 d . . . . .
H10A H 0.713893 0.350637 0.891446 0.059 Uiso 1 1 calc R U . . .
H10B H 0.873156 0.178505 0.883140 0.059 Uiso 1 1 calc R U . . .
C11 C 0.87685(18) 0.3667(2) 0.69145(16) 0.0521(4) Uani 1 1 d . . . . .

loop_
_atom_site_aniso_label
_atom_site_aniso_U_11
_atom_site_aniso_U_22
_atom_site_aniso_U_33
_atom_site_aniso_U_23
_atom_site_aniso_U_13
_atom_site_aniso_U_12
O1 0.0827(9) 0.1709(15) 0.0535(7) -0.0289(8) -0.0031(6) -0.0892(10)
N1 0.0371(6) 0.0383(6) 0.0361(6) -0.0109(4) -0.0043(4) -0.0167(4)
N2 0.0460(6) 0.0365(6) 0.0370(6) -0.0125(5) -0.0061(5) -0.0154(5)
N3 0.0508(7) 0.0885(10) 0.0420(7) -0.0168(7) -0.0049(6) -0.0384(7)
C1 0.0384(6) 0.0460(7) 0.0337(7) -0.0124(5) -0.0009(5) -0.0201(6)
C2 0.0342(6) 0.0552(8) 0.0402(7) -0.0207(6) -0.0009(5) -0.0129(6)
C3 0.0512(8) 0.0389(7) 0.0388(7) -0.0155(6) -0.0089(6) -0.0081(6)
C4 0.0573(8) 0.0524(8) 0.0404(8) -0.0114(6) -0.0037(6) -0.0343(7)
C5 0.0738(10) 0.0459(8) 0.0430(8) -0.0133(6) -0.0077(7) -0.0320(7)
C6 0.0620(9) 0.0697(10) 0.0432(8) -0.0145(7) 0.0067(7) -0.0375(8)
C7 0.1034(13) 0.0596(9) 0.0417(8) -0.0115(7) -0.0150(8) -0.0472(9)
C8 0.0834(13) 0.0578(10) 0.0634(12) -0.0216(9) -0.0109(10) 0.0144(9)
C9 0.0474(8) 0.0404(7) 0.0448(8) -0.0078(6) -0.0093(6) -0.0127(6)
C10 0.0385(7) 0.0617(9) 0.0424(8) -0.0136(7) -0.0111(6) -0.0124(6)
C11 0.0349(7) 0.0788(10) 0.0457(8) -0.0212(7) -0.0042(6) -0.0225(7)

loop_
_atom_type_symbol
_atom_type_description
_atom_type_scat_dispersion_real
_atom_type_scat_dispersion_imag
_atom_type_scat_source
C C 0.0181 0.0091 'International Tables Vol C Tables 4.2.6.8 and 6.1.1.4'
H H 0.0000 0.0000 'International Tables Vol C Tables 4.2.6.8 and 6.1.1.4'
N N 0.0311 0.0180 'International Tables Vol C Tables 4.2.6.8 and 6.1.1.4'
O O 0.0492 0.0322 'International Tables Vol C Tables 4.2.6.8 and 6.1.1.4'

loop_
_geom_angle_atom_site_label_1
_geom_angle_atom_site_label_2
_geom_angle_atom_site_label_3
_geom_angle
_geom_angle_site_symmetry_1
_geom_angle_site_symmetry_3
C9 N1 C4 111.32(10) . .
C9 N1 C1 112.12(10) . .
C4 N1 C1 111.40(10) . .
C5 N2 C3 115.46(10) 2_666 .
C5 N2 H1N 109.6(11) 2_666 .
C3 N2 H1N 107.4(11) . .
C11 N3 H2N 122.4(13) . .
C11 N3 H3N 117.2(13) . .
H2N N3 H3N 119.9(18) . .
N1 C1 C2 113.06(10) . .
N1 C1 C6 114.89(11) . .
C2 C1 C6 109.01(11) . .
N1 C1 H1 106.4 . .
C2 C1 H1 106.4 . .
C6 C1 H1 106.4 . .
C1 C2 C3 119.75(11) . .
C1 C2 H2A 107.4 . .
C3 C2 H2A 107.4 . .
C1 C2 H2B 107.4 . .
C3 C2 H2B 107.4 . .
H2A C2 H2B 106.9 . .
N2 C3 C8 108.63(12) . .
N2 C3 C2 108.54(10) . .
C8 C3 C2 107.16(13) . .
N2 C3 C7 112.12(12) . .
C8 C3 C7 109.59(14) . .
C2 C3 C7 110.66(11) . .
N1 C4 C5 115.29(11) . .
N1 C4 H4A 108.5 . .
C5 C4 H4A 108.5 . .
N1 C4 H4B 108.5 . .
C5 C4 H4B 108.5 . .
H4A C4 H4B 107.5 . .
N2 C5 C4 113.21(11) 2_666 .
N2 C5 H5A 108.9 2_666 .
C4 C5 H5A 108.9 . .
N2 C5 H5B 108.9 2_666 .
C4 C5 H5B 108.9 . .
H5A C5 H5B 107.8 . .
C1 C6 H6A 109.5 . .
C1 C6 H6B 109.5 . .
H6A C6 H6B 109.5 . .
C1 C6 H6C 109.5 . .
H6A C6 H6C 109.5 . .
H6B C6 H6C 109.5 . .
C3 C7 H7A 109.5 . .
C3 C7 H7B 109.5 . .
H7A C7 H7B 109.5 . .
C3 C7 H7C 109.5 . .
H7A C7 H7C 109.5 . .
H7B C7 H7C 109.5 . .
C3 C8 H8A 109.5 . .
C3 C8 H8B 109.5 . .
H8A C8 H8B 109.5 . .
C3 C8 H8C 109.5 . .
H8A C8 H8C 109.5 . .
H8B C8 H8C 109.5 . .
N1 C9 C10 114.06(11) . .
N1 C9 H9A 108.7 . .
C10 C9 H9A 108.7 . .
N1 C9 H9B 108.7 . .
C10 C9 H9B 108.7 . .
H9A C9 H9B 107.6 . .
C11 C10 C9 119.03(12) . .
C11 C10 H10A 107.6 . .
C9 C10 H10A 107.6 . .
C11 C10 H10B 107.6 . .
C9 C10 H10B 107.6 . .
H10A C10 H10B 107.0 . .
O1 C11 N3 122.62(14) . .
O1 C11 C10 117.95(13) . .
N3 C11 C10 119.42(13) . .

loop_
_geom_bond_atom_site_label_1
_geom_bond_atom_site_label_2
_geom_bond_distance
_geom_bond_site_symmetry_2
O1 C11 1.2298(18) .
N1 C9 1.4657(17) .
N1 C4 1.4713(16) .
N1 C1 1.4858(16) .
N2 C5 1.4603(18) 2_666
N2 C3 1.4842(17) .
N2 H1N 0.862(9) .
N3 C11 1.3245(19) .
N3 H2N 0.862(9) .
N3 H3N 0.866(9) .
C1 C2 1.5293(18) .
C1 C6 1.5380(19) .
C1 H1 0.9800 .
C2 C3 1.536(2) .
C2 H2A 0.9700 .
C2 H2B 0.9700 .
C3 C8 1.532(2) .
C3 C7 1.538(2) .
C4 C5 1.521(2) .
C4 H4A 0.9700 .
C4 H4B 0.9700 .
C5 H5A 0.9700 .
C5 H5B 0.9700 .
C6 H6A 0.9600 .
C6 H6B 0.9600 .
C6 H6C 0.9600 .
C7 H7A 0.9600 .
C7 H7B 0.9600 .
C7 H7C 0.9600 .
C8 H8A 0.9600 .
C8 H8B 0.9600 .
C8 H8C 0.9600 .
C9 C10 1.518(2) .
C9 H9A 0.9700 .
C9 H9B 0.9700 .
C10 C11 1.504(2) .
C10 H10A 0.9700 .
C10 H10B 0.9700 .

loop_
_geom_torsion_atom_site_label_1
_geom_torsion_atom_site_label_2
_geom_torsion_atom_site_label_3
_geom_torsion_atom_site_label_4
_geom_torsion
_geom_torsion_site_symmetry_1
_geom_torsion_site_symmetry_2
_geom_torsion_site_symmetry_3
_geom_torsion_site_symmetry_4
C9 N1 C1 C2 160.16(11) . . . .
C4 N1 C1 C2 -74.33(13) . . . .
C9 N1 C1 C6 -73.84(14) . . . .
C4 N1 C1 C6 51.66(15) . . . .
N1 C1 C2 C3 -61.51(15) . . . .
C6 C1 C2 C3 169.40(12) . . . .
C5 N2 C3 C8 65.05(17) 2_666 . . .
C5 N2 C3 C2 -178.76(11) 2_666 . . .
C5 N2 C3 C7 -56.21(16) 2_666 . . .
C1 C2 C3 N2 73.14(14) . . . .
C1 C2 C3 C8 -169.72(13) . . . .
C1 C2 C3 C7 -50.29(16) . . . .
C9 N1 C4 C5 -64.97(15) . . . .
C1 N1 C4 C5 169.08(12) . . . .
N1 C4 C5 N2 -48.00(17) . . . 2_666
C4 N1 C9 C10 161.64(12) . . . .
C1 N1 C9 C10 -72.80(14) . . . .
N1 C9 C10 C11 -66.68(17) . . . .
C9 C10 C11 O1 178.41(15) . . . .
C9 C10 C11 N3 -2.7(2) . . . .
